data_7128589
loop_
_publ_author_name
'Wang, Xiu'
'Zhou, Min'
'Liu, Qinghe'
'Ni, Chuanfa'
'Fei, Zhongbo'
'Li, Wei'
'Hu, Jinbo'

_publ_section_title
;
 Deoxyfluorination of alcohols with aryl fluorosulfonates.
;
_journal_issue 66
_journal_name_full 'Chemical communications (Cambridge, England)'
_journal_page_first 8170
_journal_page_last 8173
_journal_paper_doi 10.1039/d1cc02617h
_journal_volume 57
_journal_year 2021
_chemical_absolute_configuration ad
_chemical_formula_sum 'C10 H11 Br F N O2 S'
_chemical_formula_weight 308.17
_chemical_name_systematic (S)-1-((4-bromophenyl)sulfonyl)-3-fluoropyrrolidine
_space_group_crystal_system orthorhombic
_space_group_IT_number 19
_space_group_name_Hall 'P 2ac 2ab'
_space_group_name_H-M_alt 'P 21 21 21'
_atom_sites_solution_hydrogens geom
_audit_creation_method SHELXL-2013
_audit_update_record
;
2021-05-18 deposited with the CCDC.	2021-07-02 downloaded from the CCDC.
;
_cell_angle_alpha 90
_cell_angle_beta 90
_cell_angle_gamma 90
_cell_formula_units_Z 4
_cell_length_a 10.1604(8)
_cell_length_b 10.1970(10)
_cell_length_c 11.8624(13)
_cell_measurement_reflns_used 3939
_cell_measurement_temperature 293(2)
_cell_measurement_theta_max 49.632
_cell_measurement_theta_min 5.269
_cell_volume 1229.0(2)
_computing_cell_refinement 'Bruker SAINT'
_computing_data_collection 'Bruker APEX2'
_computing_data_reduction 'Bruker SAINT'
_computing_molecular_graphics 'Bruker SHELXTL'
_computing_publication_material 'Bruker SHELXTL'
_computing_structure_refinement 'SHELXL-2013 (Sheldrick, 2013)'
_computing_structure_solution 'SHELXS-97 (Sheldrick 2008)'
_diffrn_ambient_temperature 293(2)
_diffrn_measured_fraction_theta_full 0.995
_diffrn_measured_fraction_theta_max 0.995
_diffrn_measurement_device_type 'Bruker APEX-II CCD'
_diffrn_measurement_method '\f and \w scans'
_diffrn_radiation_type MoK\a
_diffrn_radiation_wavelength 0.71073
_diffrn_reflns_av_R_equivalents 0.0461
_diffrn_reflns_av_unetI/netI 0.0493
_diffrn_reflns_Laue_measured_fraction_full 0.995
_diffrn_reflns_Laue_measured_fraction_max 0.995
_diffrn_reflns_limit_h_max 12
_diffrn_reflns_limit_h_min -12
_diffrn_reflns_limit_k_max 12
_diffrn_reflns_limit_k_min -12
_diffrn_reflns_limit_l_max 14
_diffrn_reflns_limit_l_min -14
_diffrn_reflns_number 10977
_diffrn_reflns_point_group_measured_fraction_full 0.994
_diffrn_reflns_point_group_measured_fraction_max 0.995
_diffrn_reflns_theta_full 25.242
_diffrn_reflns_theta_max 25.999
_diffrn_reflns_theta_min 2.634
_exptl_absorpt_coefficient_mu 3.512
_exptl_absorpt_correction_T_max 0.7456
_exptl_absorpt_correction_T_min 0.3777
_exptl_absorpt_correction_type multi-scan
_exptl_absorpt_process_details sadabs
_exptl_crystal_colour colorless
_exptl_crystal_density_diffrn 1.665
_exptl_crystal_description prismatic
_exptl_crystal_F_000 616
_exptl_crystal_size_max 0.200
_exptl_crystal_size_mid 0.170
_exptl_crystal_size_min 0.130
_refine_diff_density_max 0.470
_refine_diff_density_min -0.570
_refine_diff_density_rms 0.051
_refine_ls_abs_structure_details
; 
 Flack x determined using 626 quotients [(I+)-(I-)]/[(I+)+(I-)] 
 (Parsons and Flack (2004), Acta Cryst. A60, s61). 
;
_refine_ls_abs_structure_Flack 0.036(9)
_refine_ls_extinction_coef 0.033(6)
_refine_ls_extinction_expression Fc^*^=kFc[1+0.001xFc^2^\l^3^/sin(2\q)]^-1/4^
_refine_ls_extinction_method SHELXL
_refine_ls_goodness_of_fit_ref 1.050
_refine_ls_hydrogen_treatment constr
_refine_ls_matrix_type full
_refine_ls_number_parameters 146
_refine_ls_number_reflns 2414
_refine_ls_number_restraints 0
_refine_ls_restrained_S_all 1.050
_refine_ls_R_factor_all 0.0654
_refine_ls_R_factor_gt 0.0439
_refine_ls_shift/su_max 0.000
_refine_ls_shift/su_mean 0.000
_refine_ls_structure_factor_coef Fsqd
_refine_ls_weighting_details 'w=1/[\s^2^(Fo^2^)+(0.0422P)^2^+0.7375P] where P=(Fo^2^+2Fc^2^)/3'
_refine_ls_weighting_scheme calc
_refine_ls_wR_factor_gt 0.1073
_refine_ls_wR_factor_ref 0.1181
_reflns_Friedel_coverage 0.719
_reflns_Friedel_fraction_full 0.994
_reflns_Friedel_fraction_max 0.994
_reflns_number_gt 1772
_reflns_number_total 2414
_reflns_threshold_expression 'I > 2\s(I)'
_cod_data_source_file d1cc02617h2.cif
_cod_data_source_block mo_d8v19081_0m
_cod_depositor_comments 'Adding full bibliography for 7128589.cif.'
_cod_database_code 7128589
_shelx_space_group_comment
; 
The symmetry employed for this shelxl refinement is uniquely defined 
by the following loop, which should always be used as a source of 
symmetry information in preference to the above space-group names. 
They are only intended as comments. 
;
_shelx_estimated_absorpt_t_min 0.540
_shelx_estimated_absorpt_t_max 0.658
_shelxl_version_number 2013-4

loop_
_space_group_symop_operation_xyz
'x, y, z'
'-x+1/2, -y, z+1/2'
'-x, y+1/2, -z+1/2'
'x+1/2, -y+1/2, -z'

loop_
_atom_site_label
_atom_site_type_symbol
_atom_site_fract_x
_atom_site_fract_y
_atom_site_fract_z
_atom_site_U_iso_or_equiv
_atom_site_adp_type
_atom_site_occupancy
_atom_site_site_symmetry_order
_atom_site_calc_flag
_atom_site_refinement_flags_posn
_atom_site_refinement_flags_adp
_atom_site_refinement_flags_occupancy
_atom_site_disorder_assembly
_atom_site_disorder_group
Br1 Br -0.04096(8) 0.54432(14) 0.35980(10) 0.1379(7) Uani 1 1 d . . . . .
S1 S 0.58522(14) 0.56878(17) 0.31733(14) 0.0635(5) Uani 1 1 d . . . . .
F1 F 0.4778(6) 0.3263(7) 0.5697(6) 0.147(2) Uani 1 1 d . . . . .
O1 O 0.6276(5) 0.6919(4) 0.3615(5) 0.0924(16) Uani 1 1 d . . . . .
O2 O 0.6181(5) 0.5339(6) 0.2050(4) 0.0882(15) Uani 1 1 d . . . . .
N1 N 0.6465(5) 0.4579(5) 0.3972(4) 0.0621(13) Uani 1 1 d . . . . .
C1 C 0.6345(8) 0.3177(7) 0.3655(7) 0.081(2) Uani 1 1 d . . . . .
H1A H 0.6977 0.2943 0.3076 0.098 Uiso 1 1 calc R U . . .
H1B H 0.5465 0.2975 0.3389 0.098 Uiso 1 1 calc R U . . .
C2 C 0.6636(9) 0.2486(9) 0.4739(8) 0.101(3) Uani 1 1 d . . . . .
H2A H 0.7574 0.2330 0.4818 0.121 Uiso 1 1 calc R U . . .
H2B H 0.6179 0.1651 0.4773 0.121 Uiso 1 1 calc R U . . .
C3 C 0.6155(8) 0.3387(8) 0.5638(7) 0.083(2) Uani 1 1 d . . . . .
H3 H 0.6580 0.3220 0.6365 0.100 Uiso 1 1 calc R U . . .
C4 C 0.6413(7) 0.4726(7) 0.5218(5) 0.0746(19) Uani 1 1 d . . . . .
H4A H 0.7242 0.5057 0.5507 0.089 Uiso 1 1 calc R U . . .
H4B H 0.5714 0.5320 0.5438 0.089 Uiso 1 1 calc R U . . .
C5 C 0.4128(5) 0.5628(5) 0.3290(5) 0.0530(13) Uani 1 1 d . . . . .
C6 C 0.3409(6) 0.4815(6) 0.2583(5) 0.0591(15) Uani 1 1 d . . . . .
H6 H 0.3839 0.4310 0.2044 0.071 Uiso 1 1 calc R U . . .
C7 C 0.2065(6) 0.4757(8) 0.2677(7) 0.078(2) Uani 1 1 d . . . . .
H7 H 0.1576 0.4209 0.2211 0.094 Uiso 1 1 calc R U . . .
C8 C 0.1454(6) 0.5524(8) 0.3476(7) 0.080(2) Uani 1 1 d . . . . .
C9 C 0.2144(8) 0.6322(9) 0.4175(7) 0.086(2) Uani 1 1 d . . . . .
H9 H 0.1712 0.6820 0.4718 0.104 Uiso 1 1 calc R U . . .
C10 C 0.3477(7) 0.6383(7) 0.4071(6) 0.0701(18) Uani 1 1 d . . . . .
H10 H 0.3954 0.6944 0.4536 0.084 Uiso 1 1 calc R U . . .

loop_
_atom_site_aniso_label
_atom_site_aniso_U_11
_atom_site_aniso_U_22
_atom_site_aniso_U_33
_atom_site_aniso_U_23
_atom_site_aniso_U_13
_atom_site_aniso_U_12
Br1 0.0516(4) 0.2257(14) 0.1363(10) 0.0743(9) 0.0154(5) 0.0274(6)
S1 0.0509(8) 0.0774(10) 0.0622(10) 0.0120(8) 0.0005(7) -0.0074(7)
F1 0.096(4) 0.187(5) 0.158(5) -0.034(4) 0.052(4) -0.045(4)
O1 0.090(3) 0.070(3) 0.117(4) 0.017(3) -0.015(3) -0.028(3)
O2 0.064(3) 0.146(4) 0.055(2) 0.020(3) 0.018(2) 0.002(3)
N1 0.050(2) 0.074(3) 0.063(3) 0.000(3) -0.008(2) 0.002(2)
C1 0.082(5) 0.081(5) 0.081(5) -0.011(4) -0.007(4) 0.015(4)
C2 0.105(6) 0.094(5) 0.104(7) 0.018(5) 0.014(5) 0.023(5)
C3 0.068(4) 0.106(6) 0.075(5) 0.017(4) 0.005(4) -0.003(4)
C4 0.081(4) 0.082(5) 0.062(4) -0.003(4) -0.022(3) -0.002(4)
C5 0.054(3) 0.055(3) 0.050(3) 0.008(3) 0.005(2) 0.003(3)
C6 0.056(3) 0.068(4) 0.053(3) 0.000(3) -0.003(3) 0.008(3)
C7 0.059(4) 0.092(5) 0.083(5) 0.012(4) -0.007(3) -0.002(4)
C8 0.048(3) 0.114(6) 0.077(5) 0.033(5) 0.010(3) 0.015(4)
C9 0.075(5) 0.103(6) 0.081(5) 0.012(5) 0.022(4) 0.040(4)
C10 0.074(4) 0.063(4) 0.073(4) -0.003(3) 0.006(4) 0.014(3)

loop_
_atom_type_symbol
_atom_type_description
_atom_type_scat_dispersion_real
_atom_type_scat_dispersion_imag
_atom_type_scat_source
C C 0.0033 0.0016 'International Tables Vol C Tables 4.2.6.8 and 6.1.1.4'
H H 0.0000 0.0000 'International Tables Vol C Tables 4.2.6.8 and 6.1.1.4'
Br Br -0.2901 2.4595 'International Tables Vol C Tables 4.2.6.8 and 6.1.1.4'
F F 0.0171 0.0103 'International Tables Vol C Tables 4.2.6.8 and 6.1.1.4'
N N 0.0061 0.0033 'International Tables Vol C Tables 4.2.6.8 and 6.1.1.4'
O O 0.0106 0.0060 'International Tables Vol C Tables 4.2.6.8 and 6.1.1.4'
S S 0.1246 0.1234 'International Tables Vol C Tables 4.2.6.8 and 6.1.1.4'

loop_
_geom_angle_atom_site_label_1
_geom_angle_atom_site_label_2
_geom_angle_atom_site_label_3
_geom_angle
_geom_angle_site_symmetry_1
_geom_angle_site_symmetry_3
_geom_angle_publ_flag
O2 S1 O1 119.6(4) . . ?
O2 S1 N1 106.7(3) . . ?
O1 S1 N1 106.6(3) . . ?
O2 S1 C5 107.5(3) . . ?
O1 S1 C5 107.6(3) . . ?
N1 S1 C5 108.4(3) . . ?
C1 N1 C4 110.3(6) . . ?
C1 N1 S1 119.9(5) . . ?
C4 N1 S1 120.3(4) . . ?
N1 C1 C2 102.7(6) . . ?
N1 C1 H1A 111.2 . . ?
C2 C1 H1A 111.2 . . ?
N1 C1 H1B 111.2 . . ?
C2 C1 H1B 111.2 . . ?
H1A C1 H1B 109.1 . . ?
C1 C2 C3 105.1(6) . . ?
C1 C2 H2A 110.7 . . ?
C3 C2 H2A 110.7 . . ?
C1 C2 H2B 110.7 . . ?
C3 C2 H2B 110.7 . . ?
H2A C2 H2B 108.8 . . ?
F1 C3 C4 106.0(7) . . ?
F1 C3 C2 107.9(8) . . ?
C4 C3 C2 105.7(6) . . ?
F1 C3 H3 112.3 . . ?
C4 C3 H3 112.3 . . ?
C2 C3 H3 112.3 . . ?
C3 C4 N1 104.4(6) . . ?
C3 C4 H4A 110.9 . . ?
N1 C4 H4A 110.9 . . ?
C3 C4 H4B 110.9 . . ?
N1 C4 H4B 110.9 . . ?
H4A C4 H4B 108.9 . . ?
C10 C5 C6 119.3(6) . . ?
C10 C5 S1 120.9(5) . . ?
C6 C5 S1 119.8(4) . . ?
C7 C6 C5 120.0(6) . . ?
C7 C6 H6 120.0 . . ?
C5 C6 H6 120.0 . . ?
C6 C7 C8 118.7(7) . . ?
C6 C7 H7 120.7 . . ?
C8 C7 H7 120.7 . . ?
C9 C8 C7 122.0(6) . . ?
C9 C8 Br1 119.6(6) . . ?
C7 C8 Br1 118.5(6) . . ?
C8 C9 C10 119.1(7) . . ?
C8 C9 H9 120.5 . . ?
C10 C9 H9 120.5 . . ?
C9 C10 C5 120.9(8) . . ?
C9 C10 H10 119.5 . . ?
C5 C10 H10 119.5 . . ?

loop_
_geom_bond_atom_site_label_1
_geom_bond_atom_site_label_2
_geom_bond_distance
_geom_bond_site_symmetry_2
_geom_bond_publ_flag
Br1 C8 1.901(6) . ?
S1 O2 1.420(5) . ?
S1 O1 1.427(5) . ?
S1 N1 1.601(5) . ?
S1 C5 1.758(6) . ?
F1 C3 1.407(9) . ?
N1 C1 1.484(9) . ?
N1 C4 1.486(8) . ?
C1 C2 1.496(11) . ?
C1 H1A 0.9700 . ?
C1 H1B 0.9700 . ?
C2 C3 1.490(12) . ?
C2 H2A 0.9700 . ?
C2 H2B 0.9700 . ?
C3 C4 1.477(10) . ?
C3 H3 0.9800 . ?
C4 H4A 0.9700 . ?
C4 H4B 0.9700 . ?
C5 C10 1.374(8) . ?
C5 C6 1.388(8) . ?
C6 C7 1.372(9) . ?
C6 H6 0.9300 . ?
C7 C8 1.377(11) . ?
C7 H7 0.9300 . ?
C8 C9 1.356(12) . ?
C9 C10 1.362(11) . ?
C9 H9 0.9300 . ?
C10 H10 0.9300 . ?

loop_
_geom_torsion_atom_site_label_1
_geom_torsion_atom_site_label_2
_geom_torsion_atom_site_label_3
_geom_torsion_atom_site_label_4
_geom_torsion
_geom_torsion_site_symmetry_1
_geom_torsion_site_symmetry_2
_geom_torsion_site_symmetry_3
_geom_torsion_site_symmetry_4
_geom_torsion_publ_flag
O2 S1 N1 C1 -43.4(6) . . . . ?
O1 S1 N1 C1 -172.3(5) . . . . ?
C5 S1 N1 C1 72.1(5) . . . . ?
O2 S1 N1 C4 173.7(5) . . . . ?
O1 S1 N1 C4 44.8(6) . . . . ?
C5 S1 N1 C4 -70.8(5) . . . . ?
C4 N1 C1 C2 -16.7(8) . . . . ?
S1 N1 C1 C2 -163.0(5) . . . . ?
N1 C1 C2 C3 31.2(8) . . . . ?
C1 C2 C3 F1 78.0(9) . . . . ?
C1 C2 C3 C4 -35.1(9) . . . . ?
F1 C3 C4 N1 -90.5(7) . . . . ?
C2 C3 C4 N1 23.9(8) . . . . ?
C1 N1 C4 C3 -4.3(8) . . . . ?
S1 N1 C4 C3 141.9(5) . . . . ?
O2 S1 C5 C10 -153.5(5) . . . . ?
O1 S1 C5 C10 -23.5(6) . . . . ?
N1 S1 C5 C10 91.5(5) . . . . ?
O2 S1 C5 C6 26.1(5) . . . . ?
O1 S1 C5 C6 156.2(5) . . . . ?
N1 S1 C5 C6 -88.9(5) . . . . ?
C10 C5 C6 C7 -0.9(8) . . . . ?
S1 C5 C6 C7 179.4(5) . . . . ?
C5 C6 C7 C8 0.5(9) . . . . ?
C6 C7 C8 C9 -0.7(11) . . . . ?
C6 C7 C8 Br1 179.7(5) . . . . ?
C7 C8 C9 C10 1.2(11) . . . . ?
Br1 C8 C9 C10 -179.2(5) . . . . ?
C8 C9 C10 C5 -1.5(10) . . . . ?
C6 C5 C10 C9 1.4(9) . . . . ?
S1 C5 C10 C9 -178.9(5) . . . . ?
